data_4117771
loop_
_publ_author_name
'Tianbiao Liu'
'Shentan Chen'
'Molly J. O'Hagan'
'Mary Rakowski DuBois'
'R. Morris Bullock'
'Daniel L. DuBois'

_publ_contact_author
; 
Tianbiao Leo Liu 
Pacific Northwest National Laboratory 
Richland, WA, 99354 
USA 
;
_publ_contact_author_email Tianbiao.Liu@pnl.gov
_publ_section_title
;
 Synthesis, Characterization, and Reactivity of Fe Complexes Containing
 Cyclic Diazadiphosphine Ligands: The Role of the Pendant Base in
 Heterolytic Cleavage of H2
;
_journal_name_full 'Journal of the American Chemical Society'
_journal_page_first 6257
_journal_page_last 6272
_journal_paper_doi 10.1021/ja211193j
_journal_volume 134
_journal_year 2012
_chemical_formula_sum 'C44 H50 Cl2 Fe2 P4'
_chemical_formula_weight 885.32
_chemical_name_systematic
; 
 ? 
;
_space_group_IT_number 14
_symmetry_cell_setting monoclinic
_symmetry_space_group_name_Hall '-P 2ybc'
_symmetry_space_group_name_H-M 'P 1 21/c 1'
_atom_sites_solution_hydrogens geom
_atom_sites_solution_primary direct
_atom_sites_solution_secondary difmap
_audit_creation_method SHELXL-97
_cell_angle_alpha 90.00
_cell_angle_beta 106.6670(10)
_cell_angle_gamma 90.00
_cell_formula_units_Z 2
_cell_length_a 9.4452(3)
_cell_length_b 13.8524(4)
_cell_length_c 15.8369(5)
_cell_measurement_reflns_used 9994
_cell_measurement_temperature 100(2)
_cell_measurement_theta_max 30.53
_cell_measurement_theta_min 2.69
_cell_volume 1985.03(11)
_computing_cell_refinement 'Bruker SAINT'
_computing_data_collection 'Bruker APEX2'
_computing_data_reduction 'Bruker SAINT'
_computing_molecular_graphics 'Bruker SHELXTL'
_computing_publication_material 'Bruker SHELXTL'
_computing_structure_refinement 'SHELXL-97 (Sheldrick, 2008)'
_computing_structure_solution 'SHELXS-97 (Sheldrick, 2008)'
_diffrn_ambient_temperature 100(2)
_diffrn_measured_fraction_theta_full 0.995
_diffrn_measured_fraction_theta_max 0.995
_diffrn_measurement_device_type 'Bruker APEX-II CCD'
_diffrn_measurement_method '\f and \w scans'
_diffrn_radiation_monochromator graphite
_diffrn_radiation_source 'fine-focus sealed tube'
_diffrn_radiation_type MoK\a
_diffrn_radiation_wavelength 0.71073
_diffrn_reflns_av_R_equivalents 0.0203
_diffrn_reflns_av_sigmaI/netI 0.0228
_diffrn_reflns_limit_h_max 13
_diffrn_reflns_limit_h_min -13
_diffrn_reflns_limit_k_max 17
_diffrn_reflns_limit_k_min -19
_diffrn_reflns_limit_l_max 22
_diffrn_reflns_limit_l_min -15
_diffrn_reflns_number 22205
_diffrn_reflns_theta_full 30.55
_diffrn_reflns_theta_max 30.55
_diffrn_reflns_theta_min 1.99
_exptl_absorpt_coefficient_mu 1.059
_exptl_absorpt_correction_T_max 0.8834
_exptl_absorpt_correction_T_min 0.8405
_exptl_absorpt_correction_type multi-scan
_exptl_absorpt_process_details 'SADABS; (Sheldrick, 2006)'
_exptl_crystal_colour black
_exptl_crystal_density_diffrn 1.481
_exptl_crystal_description block
_exptl_crystal_F_000 920
_exptl_crystal_size_max 0.17
_exptl_crystal_size_mid 0.16
_exptl_crystal_size_min 0.12
_refine_diff_density_max 0.457
_refine_diff_density_min -0.275
_refine_diff_density_rms 0.064
_refine_ls_extinction_method none
_refine_ls_goodness_of_fit_ref 0.795
_refine_ls_hydrogen_treatment riding
_refine_ls_matrix_type full
_refine_ls_number_parameters 235
_refine_ls_number_reflns 6059
_refine_ls_number_restraints 0
_refine_ls_restrained_S_all 0.795
_refine_ls_R_factor_all 0.0319
_refine_ls_R_factor_gt 0.0258
_refine_ls_shift/su_max 0.002
_refine_ls_shift/su_mean 0.000
_refine_ls_structure_factor_coef Fsqd
_refine_ls_weighting_details 'calc w=1/[\s^2^(Fo^2^)+(0.1000P)^2^+0.0000P] where P=(Fo^2^+2Fc^2^)/3'
_refine_ls_weighting_scheme calc
_refine_ls_wR_factor_gt 0.0907
_refine_ls_wR_factor_ref 0.0983
_reflns_number_gt 5317
_reflns_number_total 6059
_reflns_threshold_expression >2sigma(I)
_cod_data_source_file ja211193j_si_002_7.cif
_cod_data_source_block 3-Cl-a
_cod_database_code 4117771

loop_
_symmetry_equiv_pos_as_xyz
'x, y, z'
'-x, y+1/2, -z+1/2'
'-x, -y, -z'
'x, -y-1/2, z-1/2'

loop_
_atom_site_label
_atom_site_type_symbol
_atom_site_fract_x
_atom_site_fract_y
_atom_site_fract_z
_atom_site_U_iso_or_equiv
_atom_site_adp_type
_atom_site_occupancy
_atom_site_symmetry_multiplicity
_atom_site_calc_flag
_atom_site_refinement_flags
Fe1 Fe 0.569127(18) 0.886046(12) 0.222794(11) 0.01002(7) Uani 1 1 d .
Cl1 Cl 0.64387(3) 1.04547(2) 0.246689(19) 0.01475(8) Uani 1 1 d .
P1 P 0.36140(3) 0.91730(2) 0.25155(2) 0.01093(8) Uani 1 1 d .
P2 P 0.62677(3) 0.85708(2) 0.363035(19) 0.00998(8) Uani 1 1 d .
C1 C 0.59399(19) 0.88506(10) 0.09598(9) 0.0231(3) Uani 1 1 d .
H1 H 0.5897 0.9400 0.0594 0.028 Uiso 1 1 calc R
C2 C 0.47357(16) 0.82664(11) 0.09849(9) 0.0221(3) Uani 1 1 d .
H2 H 0.3741 0.8351 0.0638 0.027 Uiso 1 1 calc R
C3 C 0.52684(15) 0.75223(10) 0.16227(9) 0.0179(3) Uani 1 1 d .
H3 H 0.4693 0.7027 0.1778 0.022 Uiso 1 1 calc R
C4 C 0.68159(15) 0.76600(9) 0.19826(9) 0.0181(3) Uani 1 1 d .
H4 H 0.7458 0.7269 0.2421 0.022 Uiso 1 1 calc R
C5 C 0.72407(15) 0.84782(10) 0.15774(9) 0.0200(3) Uani 1 1 d .
H5 H 0.8212 0.8733 0.1695 0.024 Uiso 1 1 calc R
C6 C 0.27638(13) 0.80711(9) 0.28056(8) 0.0142(2) Uani 1 1 d .
H6A H 0.1750 0.8223 0.2826 0.017 Uiso 1 1 calc R
H6B H 0.2688 0.7581 0.2340 0.017 Uiso 1 1 calc R
C7 C 0.36517(14) 0.76433(9) 0.37034(9) 0.0142(2) Uani 1 1 d .
H7A H 0.3525 0.8076 0.4174 0.017 Uiso 1 1 calc R
H7B H 0.3204 0.7014 0.3778 0.017 Uiso 1 1 calc R
C8 C 0.53190(13) 0.74844(9) 0.38544(8) 0.0132(2) Uani 1 1 d .
H8A H 0.5463 0.6955 0.3468 0.016 Uiso 1 1 calc R
H8B H 0.5772 0.7283 0.4473 0.016 Uiso 1 1 calc R
C9 C 0.40087(13) 0.98671(9) 0.35520(8) 0.0125(2) Uani 1 1 d .
H9A H 0.4073 1.0564 0.3429 0.015 Uiso 1 1 calc R
H9B H 0.3203 0.9773 0.3829 0.015 Uiso 1 1 calc R
C10 C 0.54847(13) 0.95153(9) 0.41808(8) 0.0127(2) Uani 1 1 d .
H10A H 0.5318 0.9254 0.4726 0.015 Uiso 1 1 calc R
H10B H 0.6184 1.0062 0.4344 0.015 Uiso 1 1 calc R
C11 C 0.21158(13) 0.98783(9) 0.18005(8) 0.0140(2) Uani 1 1 d .
C12 C 0.23186(14) 1.03158(9) 0.10527(9) 0.0167(2) Uani 1 1 d .
H12 H 0.3194 1.0191 0.0890 0.020 Uiso 1 1 calc R
C13 C 0.12508(16) 1.09354(11) 0.05401(10) 0.0215(3) Uani 1 1 d .
H13 H 0.1392 1.1225 0.0027 0.026 Uiso 1 1 calc R
C14 C -0.00208(16) 1.11266(10) 0.07847(11) 0.0232(3) Uani 1 1 d .
H14 H -0.0743 1.1556 0.0441 0.028 Uiso 1 1 calc R
C15 C -0.02452(15) 1.06966(11) 0.15255(11) 0.0239(3) Uani 1 1 d .
H15 H -0.1123 1.0824 0.1685 0.029 Uiso 1 1 calc R
C16 C 0.08257(14) 1.00756(10) 0.20357(10) 0.0201(3) Uani 1 1 d .
H16 H 0.0678 0.9784 0.2547 0.024 Uiso 1 1 calc R
C17 C 0.81455(13) 0.85176(9) 0.43591(8) 0.0129(2) Uani 1 1 d .
C18 C 0.84182(14) 0.82945(10) 0.52559(8) 0.0180(3) Uani 1 1 d .
H18 H 0.7626 0.8103 0.5476 0.022 Uiso 1 1 calc R
C19 C 0.98440(16) 0.83527(11) 0.58225(9) 0.0220(3) Uani 1 1 d .
H19 H 1.0026 0.8195 0.6428 0.026 Uiso 1 1 calc R
C20 C 1.10004(15) 0.86397(11) 0.55051(10) 0.0226(3) Uani 1 1 d .
H20 H 1.1974 0.8682 0.5893 0.027 Uiso 1 1 calc R
C21 C 1.07343(15) 0.88644(10) 0.46221(10) 0.0217(3) Uani 1 1 d .
H21 H 1.1528 0.9060 0.4405 0.026 Uiso 1 1 calc R
C22 C 0.93079(14) 0.88060(9) 0.40494(9) 0.0164(2) Uani 1 1 d .
H22 H 0.9133 0.8965 0.3445 0.020 Uiso 1 1 calc R

loop_
_atom_site_aniso_label
_atom_site_aniso_U_11
_atom_site_aniso_U_22
_atom_site_aniso_U_33
_atom_site_aniso_U_23
_atom_site_aniso_U_13
_atom_site_aniso_U_12
Fe1 0.01185(10) 0.00989(10) 0.00890(10) -0.00107(5) 0.00388(7) -0.00020(6)
Cl1 0.01746(14) 0.01044(14) 0.01764(15) 0.00022(10) 0.00710(11) -0.00139(10)
P1 0.01032(14) 0.01078(15) 0.01170(15) -0.00055(10) 0.00317(11) -0.00031(10)
P2 0.01050(14) 0.01034(15) 0.00951(14) -0.00053(10) 0.00355(10) -0.00049(10)
C1 0.0408(8) 0.0202(7) 0.0123(6) -0.0015(5) 0.0139(6) 0.0022(6)
C2 0.0254(6) 0.0248(7) 0.0133(6) -0.0089(5) 0.0010(5) 0.0038(5)
C3 0.0220(6) 0.0145(6) 0.0196(6) -0.0073(5) 0.0098(5) -0.0037(5)
C4 0.0212(6) 0.0165(6) 0.0179(6) -0.0042(5) 0.0074(5) 0.0048(5)
C5 0.0231(6) 0.0196(7) 0.0233(7) -0.0074(5) 0.0160(5) -0.0025(5)
C6 0.0124(5) 0.0131(6) 0.0168(5) -0.0009(4) 0.0038(4) -0.0019(4)
C7 0.0143(5) 0.0130(6) 0.0163(6) 0.0015(4) 0.0061(4) -0.0016(4)
C8 0.0128(5) 0.0123(5) 0.0145(5) 0.0025(4) 0.0039(4) -0.0008(4)
C9 0.0123(5) 0.0122(5) 0.0133(5) -0.0022(4) 0.0041(4) 0.0001(4)
C10 0.0135(5) 0.0143(6) 0.0107(5) -0.0032(4) 0.0038(4) -0.0009(4)
C11 0.0120(5) 0.0126(5) 0.0161(5) -0.0002(4) 0.0021(4) -0.0008(4)
C12 0.0177(6) 0.0141(6) 0.0172(6) 0.0000(5) 0.0035(4) -0.0008(5)
C13 0.0248(7) 0.0164(6) 0.0201(6) 0.0038(5) 0.0014(5) -0.0007(5)
C14 0.0191(6) 0.0170(7) 0.0280(7) 0.0022(5) -0.0021(5) 0.0021(5)
C15 0.0143(6) 0.0208(7) 0.0350(8) 0.0017(6) 0.0048(5) 0.0041(5)
C16 0.0155(6) 0.0196(7) 0.0252(7) 0.0052(5) 0.0061(5) 0.0019(5)
C17 0.0135(5) 0.0112(5) 0.0134(5) 0.0002(4) 0.0027(4) -0.0001(4)
C18 0.0167(5) 0.0216(6) 0.0151(6) 0.0014(5) 0.0036(4) -0.0018(5)
C19 0.0222(6) 0.0241(7) 0.0157(6) 0.0023(5) -0.0011(5) -0.0012(5)
C20 0.0159(6) 0.0224(7) 0.0247(7) -0.0004(6) -0.0017(5) -0.0010(5)
C21 0.0134(6) 0.0251(7) 0.0265(7) 0.0004(5) 0.0056(5) -0.0020(5)
C22 0.0136(5) 0.0192(6) 0.0170(6) 0.0002(5) 0.0055(5) -0.0007(4)

loop_
_atom_type_symbol
_atom_type_description
_atom_type_scat_dispersion_real
_atom_type_scat_dispersion_imag
_atom_type_scat_source
C C 0.0033 0.0016 'International Tables Vol C Tables 4.2.6.8 and 6.1.1.4'
H H 0.0000 0.0000 'International Tables Vol C Tables 4.2.6.8 and 6.1.1.4'
P P 0.1023 0.0942 'International Tables Vol C Tables 4.2.6.8 and 6.1.1.4'
Cl Cl 0.1484 0.1585 'International Tables Vol C Tables 4.2.6.8 and 6.1.1.4'
Fe Fe 0.3463 0.8444 'International Tables Vol C Tables 4.2.6.8 and 6.1.1.4'

loop_
_geom_angle_atom_site_label_1
_geom_angle_atom_site_label_2
_geom_angle_atom_site_label_3
_geom_angle
C4 Fe1 C3 40.14(5)
C4 Fe1 C5 39.85(6)
C3 Fe1 C5 67.28(5)
C4 Fe1 C2 67.17(6)
C3 Fe1 C2 40.23(6)
C5 Fe1 C2 66.95(6)
C4 Fe1 C1 66.96(6)
C3 Fe1 C1 66.99(6)
C5 Fe1 C1 40.06(6)
C2 Fe1 C1 39.37(6)
C4 Fe1 P2 92.98(4)
C3 Fe1 P2 105.48(4)
C5 Fe1 P2 116.98(4)
C2 Fe1 P2 143.90(5)
C1 Fe1 P2 156.93(5)
C4 Fe1 P1 137.71(4)
C3 Fe1 P1 102.04(4)
C5 Fe1 P1 162.63(4)
C2 Fe1 P1 95.96(4)
C1 Fe1 P1 123.94(5)
P2 Fe1 P1 78.426(12)
C4 Fe1 Cl1 130.40(4)
C3 Fe1 Cl1 159.66(4)
C5 Fe1 Cl1 95.66(4)
C2 Fe1 Cl1 124.03(4)
C1 Fe1 Cl1 92.88(4)
P2 Fe1 Cl1 91.942(13)
P1 Fe1 Cl1 91.542(13)
C11 P1 C6 106.42(6)
C11 P1 C9 101.31(6)
C6 P1 C9 101.60(6)
C11 P1 Fe1 124.15(4)
C6 P1 Fe1 111.72(4)
C9 P1 Fe1 108.95(4)
C17 P2 C8 106.56(6)
C17 P2 C10 100.33(5)
C8 P2 C10 101.90(6)
C17 P2 Fe1 124.78(4)
C8 P2 Fe1 110.88(4)
C10 P2 Fe1 109.68(4)
C2 C1 C5 108.45(12)
C2 C1 Fe1 70.21(8)
C5 C1 Fe1 69.87(8)
C2 C1 H1 125.8
C5 C1 H1 125.8
Fe1 C1 H1 125.7
C1 C2 C3 108.14(12)
C1 C2 Fe1 70.42(8)
C3 C2 Fe1 69.41(7)
C1 C2 H2 125.9
C3 C2 H2 125.9
Fe1 C2 H2 125.8
C4 C3 C2 107.44(12)
C4 C3 Fe1 69.81(7)
C2 C3 Fe1 70.37(8)
C4 C3 H3 126.3
C2 C3 H3 126.3
Fe1 C3 H3 125.1
C5 C4 C3 108.55(12)
C5 C4 Fe1 70.69(7)
C3 C4 Fe1 70.05(7)
C5 C4 H4 125.7
C3 C4 H4 125.7
Fe1 C4 H4 125.1
C4 C5 C1 107.42(12)
C4 C5 Fe1 69.46(7)
C1 C5 Fe1 70.07(8)
C4 C5 H5 126.3
C1 C5 H5 126.3
Fe1 C5 H5 125.8
C7 C6 P1 112.73(8)
C7 C6 H6A 109.0
P1 C6 H6A 109.0
C7 C6 H6B 109.0
P1 C6 H6B 109.0
H6A C6 H6B 107.8
C8 C7 C6 117.28(11)
C8 C7 H7A 108.0
C6 C7 H7A 108.0
C8 C7 H7B 108.0
C6 C7 H7B 108.0
H7A C7 H7B 107.2
C7 C8 P2 112.75(8)
C7 C8 H8A 109.0
P2 C8 H8A 109.0
C7 C8 H8B 109.0
P2 C8 H8B 109.0
H8A C8 H8B 107.8
C10 C9 P1 108.93(8)
C10 C9 H9A 109.9
P1 C9 H9A 109.9
C10 C9 H9B 109.9
P1 C9 H9B 109.9
H9A C9 H9B 108.3
C9 C10 P2 109.30(8)
C9 C10 H10A 109.8
P2 C10 H10A 109.8
C9 C10 H10B 109.8
P2 C10 H10B 109.8
H10A C10 H10B 108.3
C12 C11 C16 118.97(12)
C12 C11 P1 119.37(10)
C16 C11 P1 121.30(10)
C11 C12 C13 120.69(13)
C11 C12 H12 119.7
C13 C12 H12 119.7
C14 C13 C12 119.61(14)
C14 C13 H13 120.2
C12 C13 H13 120.2
C15 C14 C13 120.58(13)
C15 C14 H14 119.7
C13 C14 H14 119.7
C14 C15 C16 119.60(14)
C14 C15 H15 120.2
C16 C15 H15 120.2
C15 C16 C11 120.54(14)
C15 C16 H16 119.7
C11 C16 H16 119.7
C22 C17 C18 119.23(11)
C22 C17 P2 119.46(9)
C18 C17 P2 120.90(10)
C19 C18 C17 120.21(13)
C19 C18 H18 119.9
C17 C18 H18 119.9
C20 C19 C18 120.08(13)
C20 C19 H19 120.0
C18 C19 H19 120.0
C21 C20 C19 119.86(12)
C21 C20 H20 120.1
C19 C20 H20 120.1
C20 C21 C22 120.40(13)
C20 C21 H21 119.8
C22 C21 H21 119.8
C17 C22 C21 120.22(13)
C17 C22 H22 119.9
C21 C22 H22 119.9

loop_
_geom_bond_atom_site_label_1
_geom_bond_atom_site_label_2
_geom_bond_distance
Fe1 C4 2.0692(13)
Fe1 C3 2.0724(13)
Fe1 C5 2.0853(13)
Fe1 C2 2.0851(13)
Fe1 C1 2.0879(14)
Fe1 P2 2.1672(3)
Fe1 P1 2.1810(3)
Fe1 Cl1 2.3164(3)
P1 C11 1.8222(12)
P1 C6 1.8432(13)
P1 C9 1.8458(12)
P2 C17 1.8190(12)
P2 C8 1.8374(13)
P2 C10 1.8408(12)
C1 C2 1.406(2)
C1 C5 1.429(2)
C1 H1 0.9500
C2 C3 1.430(2)
C2 H2 0.9500
C3 C4 1.4212(19)
C3 H3 0.9500
C4 C5 1.416(2)
C4 H4 0.9500
C5 H5 0.9500
C6 C7 1.5467(18)
C6 H6A 0.9900
C6 H6B 0.9900
C7 C8 1.5393(17)
C7 H7A 0.9900
C7 H7B 0.9900
C8 H8A 0.9900
C8 H8B 0.9900
C9 C10 1.5415(16)
C9 H9A 0.9900
C9 H9B 0.9900
C10 H10A 0.9900
C10 H10B 0.9900
C11 C12 1.3917(18)
C11 C16 1.3995(19)
C12 C13 1.3940(18)
C12 H12 0.9500
C13 C14 1.389(2)
C13 H13 0.9500
C14 C15 1.385(2)
C14 H14 0.9500
C15 C16 1.3955(19)
C15 H15 0.9500
C16 H16 0.9500
C17 C22 1.3835(18)
C17 C18 1.4033(17)
C18 C19 1.3900(18)
C18 H18 0.9500
C19 C20 1.385(2)
C19 H19 0.9500
C20 C21 1.383(2)
C20 H20 0.9500
C21 C22 1.3941(19)
C21 H21 0.9500
C22 H22 0.9500

loop_
_geom_torsion_atom_site_label_1
_geom_torsion_atom_site_label_2
_geom_torsion_atom_site_label_3
_geom_torsion_atom_site_label_4
_geom_torsion
C4 Fe1 P1 C11 -116.44(8)
C3 Fe1 P1 C11 -94.45(6)
C5 Fe1 P1 C11 -44.32(15)
C2 Fe1 P1 C11 -54.15(7)
C1 Fe1 P1 C11 -24.21(7)
P2 Fe1 P1 C11 161.97(5)
Cl1 Fe1 P1 C11 70.30(5)
C4 Fe1 P1 C6 13.20(8)
C3 Fe1 P1 C6 35.19(6)
C5 Fe1 P1 C6 85.32(15)
C2 Fe1 P1 C6 75.49(6)
C1 Fe1 P1 C6 105.42(6)
P2 Fe1 P1 C6 -68.39(4)
Cl1 Fe1 P1 C6 -160.06(4)
C4 Fe1 P1 C9 124.64(7)
C3 Fe1 P1 C9 146.63(6)
C5 Fe1 P1 C9 -163.24(14)
C2 Fe1 P1 C9 -173.07(6)
C1 Fe1 P1 C9 -143.14(6)
P2 Fe1 P1 C9 43.05(4)
Cl1 Fe1 P1 C9 -48.62(4)
C4 Fe1 P2 C17 60.60(6)
C3 Fe1 P2 C17 99.34(6)
C5 Fe1 P2 C17 27.33(7)
C2 Fe1 P2 C17 114.59(9)
C1 Fe1 P2 C17 31.98(12)
P1 Fe1 P2 C17 -161.21(5)
Cl1 Fe1 P2 C17 -70.03(5)
C4 Fe1 P2 C8 -68.93(6)
C3 Fe1 P2 C8 -30.18(6)
C5 Fe1 P2 C8 -102.20(6)
C2 Fe1 P2 C8 -14.93(8)
C1 Fe1 P2 C8 -97.54(12)
P1 Fe1 P2 C8 69.27(5)
Cl1 Fe1 P2 C8 160.45(4)
C4 Fe1 P2 C10 179.30(6)
C3 Fe1 P2 C10 -141.95(6)
C5 Fe1 P2 C10 146.03(6)
C2 Fe1 P2 C10 -126.70(8)
C1 Fe1 P2 C10 150.69(12)
P1 Fe1 P2 C10 -42.50(4)
Cl1 Fe1 P2 C10 48.68(4)
C4 Fe1 C1 C2 81.58(9)
C3 Fe1 C1 C2 37.80(8)
C5 Fe1 C1 C2 119.35(12)
P2 Fe1 C1 C2 112.90(12)
P1 Fe1 C1 C2 -51.48(10)
Cl1 Fe1 C1 C2 -145.28(8)
C4 Fe1 C1 C5 -37.77(8)
C3 Fe1 C1 C5 -81.55(9)
C2 Fe1 C1 C5 -119.35(12)
P2 Fe1 C1 C5 -6.45(16)
P1 Fe1 C1 C5 -170.83(7)
Cl1 Fe1 C1 C5 95.37(8)
C5 C1 C2 C3 0.25(15)
Fe1 C1 C2 C3 -59.38(9)
C5 C1 C2 Fe1 59.63(9)
C4 Fe1 C2 C1 -81.01(9)
C3 Fe1 C2 C1 -119.12(12)
C5 Fe1 C2 C1 -37.56(9)
P2 Fe1 C2 C1 -142.23(8)
P1 Fe1 C2 C1 139.26(8)
Cl1 Fe1 C2 C1 43.35(10)
C4 Fe1 C2 C3 38.12(8)
C5 Fe1 C2 C3 81.56(9)
C1 Fe1 C2 C3 119.12(12)
P2 Fe1 C2 C3 -23.11(12)
P1 Fe1 C2 C3 -101.61(8)
Cl1 Fe1 C2 C3 162.47(6)
C1 C2 C3 C4 -0.24(15)
Fe1 C2 C3 C4 -60.26(9)
C1 C2 C3 Fe1 60.01(9)
C5 Fe1 C3 C4 37.39(8)
C2 Fe1 C3 C4 118.05(12)
C1 Fe1 C3 C4 81.03(9)
P2 Fe1 C3 C4 -75.84(8)
P1 Fe1 C3 C4 -156.99(7)
Cl1 Fe1 C3 C4 72.14(15)
C4 Fe1 C3 C2 -118.05(12)
C5 Fe1 C3 C2 -80.66(9)
C1 Fe1 C3 C2 -37.02(9)
P2 Fe1 C3 C2 166.12(7)
P1 Fe1 C3 C2 84.96(8)
Cl1 Fe1 C3 C2 -45.90(16)
C2 C3 C4 C5 0.14(15)
Fe1 C3 C4 C5 -60.47(9)
C2 C3 C4 Fe1 60.61(9)
C3 Fe1 C4 C5 119.07(12)
C2 Fe1 C4 C5 80.87(9)
C1 Fe1 C4 C5 37.96(8)
P2 Fe1 C4 C5 -130.28(8)
P1 Fe1 C4 C5 153.69(7)
Cl1 Fe1 C4 C5 -35.18(10)
C5 Fe1 C4 C3 -119.07(12)
C2 Fe1 C4 C3 -38.20(8)
C1 Fe1 C4 C3 -81.11(9)
P2 Fe1 C4 C3 110.65(8)
P1 Fe1 C4 C3 34.62(11)
Cl1 Fe1 C4 C3 -154.25(7)
C3 C4 C5 C1 0.01(15)
Fe1 C4 C5 C1 -60.06(9)
C3 C4 C5 Fe1 60.07(9)
C2 C1 C5 C4 -0.16(15)
Fe1 C1 C5 C4 59.67(9)
C2 C1 C5 Fe1 -59.84(10)
C3 Fe1 C5 C4 -37.65(8)
C2 Fe1 C5 C4 -81.48(9)
C1 Fe1 C5 C4 -118.42(12)
P2 Fe1 C5 C4 58.75(8)
P1 Fe1 C5 C4 -92.11(16)
Cl1 Fe1 C5 C4 153.84(7)
C4 Fe1 C5 C1 118.42(12)
C3 Fe1 C5 C1 80.77(9)
C2 Fe1 C5 C1 36.94(9)
P2 Fe1 C5 C1 177.17(7)
P1 Fe1 C5 C1 26.31(19)
Cl1 Fe1 C5 C1 -87.75(8)
C11 P1 C6 C7 -152.85(9)
C9 P1 C6 C7 -47.23(10)
Fe1 P1 C6 C7 68.79(9)
P1 C6 C7 C8 -50.68(13)
C6 C7 C8 P2 52.16(13)
C17 P2 C8 C7 149.55(9)
C10 P2 C8 C7 44.83(10)
Fe1 P2 C8 C7 -71.83(9)
C11 P1 C9 C10 -167.23(8)
C6 P1 C9 C10 83.18(9)
Fe1 P1 C9 C10 -34.84(9)
P1 C9 C10 P2 1.39(11)
C17 P2 C10 C9 165.75(9)
C8 P2 C10 C9 -84.70(9)
Fe1 P2 C10 C9 32.83(9)
C6 P1 C11 C12 -136.89(10)
C9 P1 C11 C12 117.29(11)
Fe1 P1 C11 C12 -5.12(12)
C6 P1 C11 C16 50.04(12)
C9 P1 C11 C16 -55.78(12)
Fe1 P1 C11 C16 -178.19(9)
C16 C11 C12 C13 -0.50(19)
P1 C11 C12 C13 -173.73(10)
C11 C12 C13 C14 0.8(2)
C12 C13 C14 C15 -0.9(2)
C13 C14 C15 C16 0.8(2)
C14 C15 C16 C11 -0.5(2)
C12 C11 C16 C15 0.4(2)
P1 C11 C16 C15 173.49(11)
C8 P2 C17 C22 140.64(11)
C10 P2 C17 C22 -113.52(11)
Fe1 P2 C17 C22 9.39(13)
C8 P2 C17 C18 -46.69(12)
C10 P2 C17 C18 59.15(12)
Fe1 P2 C17 C18 -177.93(9)
C22 C17 C18 C19 -0.7(2)
P2 C17 C18 C19 -173.42(11)
C17 C18 C19 C20 0.6(2)
C18 C19 C20 C21 -0.3(2)
C19 C20 C21 C22 0.1(2)
C18 C17 C22 C21 0.6(2)
P2 C17 C22 C21 173.40(10)
C20 C21 C22 C17 -0.3(2)
